data_4127145
loop_
_publ_author_name
'Paul, Mithun'
'Chakraborty, Shaunak'
'Desiraju, Gautam R.'

_publ_section_title
;
 Six-component Molecular Solids, ABC[D1-(x+y)ExFy]2.
;
_journal_name_full 'Journal of the American Chemical Society'
_journal_paper_doi 10.1021/jacs.7b12501
_journal_year 2018
_chemical_formula_moiety 'C16 H10, C8 H12 N2, C6 H5 Cl O2'
_chemical_formula_sum 'C30 H27 Cl N2 O2'
_chemical_formula_weight 482.98
_chemical_name_systematic
;
 ?
;
_space_group_crystal_system monoclinic
_space_group_IT_number 14
_space_group_name_Hall '-P 2ybc'
_space_group_name_H-M_alt 'P 1 21/c 1'
_symmetry_space_group_name_Hall '-P 2ybc'
_symmetry_space_group_name_H-M 'P 1 21/c 1'
_atom_sites_solution_hydrogens mixed
_audit_creation_method SHELXL-2013
_cell_angle_alpha 90
_cell_angle_beta 91.576(5)
_cell_angle_gamma 90
_cell_formula_units_Z 4
_cell_length_a 7.827(4)
_cell_length_b 24.980(12)
_cell_length_c 12.481(6)
_cell_measurement_reflns_used 3717
_cell_measurement_temperature 293(2)
_cell_measurement_theta_max 33.7
_cell_measurement_theta_min 2.3
_cell_volume 2439(2)
_computing_structure_refinement 'SHELXL-2013 (Sheldrick, 2013)'
_diffrn_ambient_temperature 293(2)
_diffrn_measured_fraction_theta_full 0.973
_diffrn_measured_fraction_theta_max 0.999
_diffrn_measurement_device_type CCD
_diffrn_radiation_type MoK\a
_diffrn_radiation_wavelength 0.71073
_diffrn_reflns_av_R_equivalents 0.1068
_diffrn_reflns_av_unetI/netI 0.0642
_diffrn_reflns_Laue_measured_fraction_full 0.973
_diffrn_reflns_Laue_measured_fraction_max 0.999
_diffrn_reflns_limit_h_max 9
_diffrn_reflns_limit_h_min -9
_diffrn_reflns_limit_k_max 29
_diffrn_reflns_limit_k_min -29
_diffrn_reflns_limit_l_max 14
_diffrn_reflns_limit_l_min -14
_diffrn_reflns_number 20679
_diffrn_reflns_point_group_measured_fraction_full 0.973
_diffrn_reflns_point_group_measured_fraction_max 0.999
_diffrn_reflns_theta_full 25.242
_diffrn_reflns_theta_max 24.999
_diffrn_reflns_theta_min 1.630
_exptl_absorpt_coefficient_mu 0.188
_exptl_crystal_density_diffrn 1.315
_exptl_crystal_description Block
_exptl_crystal_F_000 1016
_exptl_crystal_size_max 0.260
_exptl_crystal_size_mid 0.140
_exptl_crystal_size_min 0.100
_refine_diff_density_max 0.436
_refine_diff_density_min -0.304
_refine_diff_density_rms 0.082
_refine_ls_extinction_method none
_refine_ls_goodness_of_fit_ref 1.213
_refine_ls_hydrogen_treatment constr
_refine_ls_matrix_type full
_refine_ls_number_parameters 320
_refine_ls_number_reflns 4299
_refine_ls_number_restraints 0
_refine_ls_restrained_S_all 1.213
_refine_ls_R_factor_all 0.1190
_refine_ls_R_factor_gt 0.0787
_refine_ls_shift/su_max 0.002
_refine_ls_shift/su_mean 0.000
_refine_ls_structure_factor_coef Fsqd
_refine_ls_weighting_details
;
 w=1/[\s^2^(Fo^2^)+(0.1000P)^2^]
 where P=(Fo^2^+2Fc^2^)/3
;
_refine_ls_weighting_scheme calc
_refine_ls_wR_factor_gt 0.1942
_refine_ls_wR_factor_ref 0.2284
_reflns_Friedel_coverage 0.000
_reflns_number_gt 2957
_reflns_number_total 4299
_reflns_threshold_expression 'I > 2\s(I)'
_cod_data_source_file ja7b12501_si_003.cif
_cod_data_source_block T5
_cod_database_code 4127145
_shelx_space_group_comment
;
The symmetry employed for this shelxl refinement is uniquely defined
by the following loop, which should always be used as a source of
symmetry information in preference to the above space-group names.
They are only intended as comments.
;
_shelx_estimated_absorpt_t_min 0.953
_shelx_estimated_absorpt_t_max 0.981
_shelxl_version_number 2013-2

loop_
_space_group_symop_operation_xyz
'x, y, z'
'-x, y+1/2, -z+1/2'
'-x, -y, -z'
'x, -y-1/2, z-1/2'

loop_
_atom_site_label
_atom_site_type_symbol
_atom_site_fract_x
_atom_site_fract_y
_atom_site_fract_z
_atom_site_U_iso_or_equiv
_atom_site_adp_type
_atom_site_occupancy
_atom_site_site_symmetry_order
_atom_site_calc_flag
_atom_site_refinement_flags_posn
_atom_site_refinement_flags_adp
C1 C 1.1597(6) 0.0797(2) 0.9826(4) 0.0819(15) Uani 1 1 d . .
H61 H 1.2015 0.0678 1.0489 0.098 Uiso 1 1 calc R U
C2 C 1.1096(6) 0.0419(2) 0.9037(4) 0.0735(13) Uani 1 1 d . .
H62 H 1.1204 0.0056 0.9182 0.088 Uiso 1 1 calc R U
C3 C 1.0448(5) 0.05857(17) 0.8052(3) 0.0566(10) Uani 1 1 d . .
C4 C 0.9898(5) 0.02205(16) 0.7222(4) 0.0665(12) Uani 1 1 d . .
H64 H 0.9989 -0.0146 0.7347 0.080 Uiso 1 1 calc R U
C5 C 0.9254(5) 0.03917(17) 0.6269(4) 0.0698(12) Uani 1 1 d . .
H5 H 0.8883 0.0142 0.5762 0.084 Uiso 1 1 calc R U
C6 C 0.9130(5) 0.09542(17) 0.6021(3) 0.0599(11) Uani 1 1 d . .
C7 C 0.8538(5) 0.1146(2) 0.5016(4) 0.0716(13) Uani 1 1 d . .
H7 H 0.8213 0.0907 0.4477 0.086 Uiso 1 1 calc R U
C8 C 0.8443(6) 0.1688(2) 0.4834(4) 0.0797(14) Uani 1 1 d . .
H8 H 0.8047 0.1812 0.4170 0.096 Uiso 1 1 calc R U
C9 C 0.8923(5) 0.20511(19) 0.5617(4) 0.0692(12) Uani 1 1 d . .
H9 H 0.8835 0.2415 0.5470 0.083 Uiso 1 1 calc R U
C10 C 0.9530(5) 0.18898(16) 0.6612(3) 0.0531(10) Uani 1 1 d . .
C11 C 1.0061(5) 0.22518(17) 0.7432(4) 0.0618(12) Uani 1 1 d . .
H11 H 0.9970 0.2618 0.7308 0.074 Uiso 1 1 calc R U
C12 C 1.0695(5) 0.20790(17) 0.8387(4) 0.0667(12) Uani 1 1 d . .
H12 H 1.1043 0.2330 0.8899 0.080 Uiso 1 1 calc R U
C13 C 1.0846(5) 0.15221(17) 0.8636(3) 0.0569(10) Uani 1 1 d . .
C14 C 1.1476(5) 0.1340(2) 0.9630(3) 0.0703(13) Uani 1 1 d . .
H14 H 1.1813 0.1584 1.0157 0.084 Uiso 1 1 calc R U
C15 C 1.0325(4) 0.11533(15) 0.7843(3) 0.0486(10) Uani 1 1 d . .
C16 C 0.9655(4) 0.13227(14) 0.6821(3) 0.0461(9) Uani 1 1 d . .
N1 N 0.4991(3) 0.06948(11) 0.7444(2) 0.0438(8) Uani 1 1 d . .
N2 N 0.5060(4) 0.17928(11) 0.7399(2) 0.0444(8) Uani 1 1 d . .
C17 C 0.3871(6) 0.06374(16) 0.5598(3) 0.0667(12) Uani 1 1 d . .
H17A H 0.3795 0.0267 0.5798 0.100 Uiso 1 1 calc R U
H17B H 0.4671 0.0676 0.5033 0.100 Uiso 1 1 calc R U
H17C H 0.2768 0.0762 0.5354 0.100 Uiso 1 1 calc R U
C18 C 0.4468(5) 0.09624(14) 0.6554(3) 0.0438(9) Uani 1 1 d . .
C19 C 0.4498(4) 0.15204(14) 0.6534(3) 0.0423(8) Uani 1 1 d . .
C20 C 0.3923(5) 0.18390(16) 0.5568(3) 0.0623(11) Uani 1 1 d . .
H20A H 0.3992 0.2214 0.5730 0.094 Uiso 1 1 calc R U
H20B H 0.2763 0.1747 0.5376 0.094 Uiso 1 1 calc R U
H20C H 0.4646 0.1759 0.4980 0.094 Uiso 1 1 calc R U
C21 C 0.6131(5) 0.06538(15) 0.9267(3) 0.0615(11) Uani 1 1 d . .
H21A H 0.6075 0.0279 0.9102 0.092 Uiso 1 1 calc R U
H21B H 0.5407 0.0730 0.9856 0.092 Uiso 1 1 calc R U
H21C H 0.7287 0.0750 0.9457 0.092 Uiso 1 1 calc R U
C22 C 0.5543(4) 0.09710(13) 0.8306(3) 0.0417(8) Uani 1 1 d . .
C23 C 0.5573(4) 0.15283(13) 0.8287(3) 0.0418(8) Uani 1 1 d . .
C24 C 0.6149(6) 0.18560(16) 0.9242(3) 0.0659(12) Uani 1 1 d . .
H24A H 0.6153 0.2228 0.9051 0.099 Uiso 1 1 calc R U
H24B H 0.7281 0.1749 0.9466 0.099 Uiso 1 1 calc R U
H24C H 0.5380 0.1800 0.9818 0.099 Uiso 1 1 calc R U
Cl1 Cl 0.83930(11) 0.12429(3) 0.18121(8) 0.0537(3) Uani 1 1 d . .
O1 O 0.6352(3) 0.03201(9) 0.2267(2) 0.0652(8) Uani 1 1 d . .
H1 H 0.5755 0.0062 0.2397 0.098 Uiso 1 1 d R U
O2 O 0.6365(3) 0.21924(9) 0.2086(2) 0.0592(8) Uani 1 1 d . .
H2 H 0.5790 0.2458 0.2207 0.089 Uiso 1 1 d R U
C55 C 0.6271(4) 0.12583(11) 0.2183(3) 0.0359(7) Uani 1 1 d . .
C56 C 0.5425(5) 0.07766(13) 0.2379(3) 0.0420(8) Uani 1 1 d . .
C57 C 0.3730(4) 0.07913(15) 0.2665(3) 0.0479(9) Uani 1 1 d . .
H57 H 0.3148 0.0475 0.2802 0.057 Uiso 1 1 calc R U
C58 C 0.2908(5) 0.12775(16) 0.2745(3) 0.0562(10) Uani 1 1 d . .
H58 H 0.1763 0.1285 0.2924 0.067 Uiso 1 1 calc R U
C59 C 0.3753(5) 0.17536(14) 0.2564(3) 0.0505(9) Uani 1 1 d . .
H59 H 0.3183 0.2078 0.2633 0.061 Uiso 1 1 calc R U
C60 C 0.5451(4) 0.17471(13) 0.2278(3) 0.0395(8) Uani 1 1 d . .

loop_
_atom_site_aniso_label
_atom_site_aniso_U_11
_atom_site_aniso_U_22
_atom_site_aniso_U_33
_atom_site_aniso_U_23
_atom_site_aniso_U_13
_atom_site_aniso_U_12
C1 0.066(3) 0.125(5) 0.055(3) 0.029(3) 0.005(2) 0.020(3)
C2 0.063(3) 0.079(3) 0.079(3) 0.031(3) 0.018(2) 0.017(2)
C3 0.045(2) 0.059(2) 0.067(3) 0.017(2) 0.0150(19) 0.007(2)
C4 0.063(3) 0.040(2) 0.097(4) 0.000(2) 0.016(2) 0.000(2)
C5 0.058(3) 0.057(3) 0.095(4) -0.007(3) 0.007(2) -0.003(2)
C6 0.045(2) 0.066(3) 0.070(3) -0.007(2) 0.010(2) 0.000(2)
C7 0.063(3) 0.102(4) 0.050(3) -0.007(2) -0.006(2) 0.011(3)
C8 0.068(3) 0.105(4) 0.066(3) 0.026(3) -0.002(2) 0.014(3)
C9 0.063(3) 0.069(3) 0.076(3) 0.023(3) 0.008(2) 0.012(2)
C10 0.043(2) 0.056(2) 0.061(3) 0.009(2) 0.0076(17) 0.0037(18)
C11 0.053(3) 0.043(2) 0.090(3) 0.004(2) 0.012(2) 0.0050(18)
C12 0.055(3) 0.056(3) 0.090(3) -0.008(2) 0.016(2) 0.004(2)
C13 0.046(2) 0.068(3) 0.058(3) 0.000(2) 0.0063(18) 0.005(2)
C14 0.058(3) 0.105(4) 0.047(3) 0.001(2) -0.0003(19) 0.009(3)
C15 0.0323(17) 0.060(3) 0.054(2) 0.0079(19) 0.0084(16) 0.0050(18)
C16 0.0369(18) 0.049(2) 0.053(2) 0.0052(17) 0.0094(16) 0.0055(17)
N1 0.0495(19) 0.0301(16) 0.0523(19) 0.0007(13) 0.0074(14) -0.0022(12)
N2 0.056(2) 0.0304(16) 0.0474(18) 0.0009(13) 0.0026(14) -0.0018(13)
C17 0.086(3) 0.058(2) 0.057(3) -0.016(2) 0.003(2) -0.015(2)
C18 0.049(2) 0.0370(19) 0.046(2) -0.0019(16) 0.0085(16) -0.0043(17)
C19 0.0417(19) 0.0396(19) 0.046(2) 0.0042(16) 0.0030(15) -0.0014(16)
C20 0.066(3) 0.060(3) 0.061(3) 0.015(2) -0.004(2) 0.000(2)
C21 0.068(3) 0.054(2) 0.062(3) 0.015(2) -0.002(2) 0.004(2)
C22 0.045(2) 0.0345(19) 0.046(2) 0.0021(15) 0.0030(15) -0.0025(16)
C23 0.0421(19) 0.0388(19) 0.045(2) -0.0036(16) 0.0026(15) -0.0045(16)
C24 0.086(3) 0.053(2) 0.058(3) -0.011(2) -0.007(2) -0.008(2)
Cl1 0.0421(5) 0.0394(5) 0.0801(7) -0.0003(4) 0.0092(4) 0.0003(4)
O1 0.0625(18) 0.0294(13) 0.104(2) 0.0046(14) 0.0116(15) -0.0026(13)
O2 0.0601(17) 0.0245(12) 0.093(2) 0.0023(12) 0.0095(14) -0.0005(12)
C55 0.0368(16) 0.0302(16) 0.0406(18) 0.0013(14) -0.0022(13) -0.0025(15)
C56 0.051(2) 0.0335(19) 0.041(2) 0.0010(15) -0.0036(15) 0.0037(18)
C57 0.045(2) 0.047(2) 0.052(2) 0.0039(17) -0.0032(16) -0.0125(18)
C58 0.045(2) 0.067(3) 0.057(2) -0.002(2) -0.0001(17) 0.001(2)
C59 0.056(2) 0.038(2) 0.057(2) -0.0058(17) -0.0036(18) 0.0128(18)
C60 0.043(2) 0.0330(18) 0.042(2) -0.0020(15) -0.0037(15) 0.0054(16)

loop_
_atom_type_symbol
_atom_type_description
_atom_type_scat_dispersion_real
_atom_type_scat_dispersion_imag
_atom_type_scat_source
C C 0.0033 0.0016 'International Tables Vol C Tables 4.2.6.8 and 6.1.1.4'
H H 0.0000 0.0000 'International Tables Vol C Tables 4.2.6.8 and 6.1.1.4'
Cl Cl 0.1484 0.1585 'International Tables Vol C Tables 4.2.6.8 and 6.1.1.4'
N N 0.0061 0.0033 'International Tables Vol C Tables 4.2.6.8 and 6.1.1.4'
O O 0.0106 0.0060 'International Tables Vol C Tables 4.2.6.8 and 6.1.1.4'

loop_
_geom_angle_atom_site_label_1
_geom_angle_atom_site_label_2
_geom_angle_atom_site_label_3
_geom_angle
C14 C1 C2 121.0(4)
C14 C1 H61 119.5
C2 C1 H61 119.5
C3 C2 C1 120.6(4)
C3 C2 H62 119.7
C1 C2 H62 119.7
C2 C3 C4 123.1(4)
C2 C3 C15 118.5(4)
C4 C3 C15 118.4(4)
C5 C4 C3 122.1(4)
C5 C4 H64 118.9
C3 C4 H64 118.9
C4 C5 C6 121.3(4)
C4 C5 H5 119.3
C6 C5 H5 119.3
C16 C6 C7 119.4(4)
C16 C6 C5 117.8(4)
C7 C6 C5 122.8(4)
C8 C7 C6 119.8(4)
C8 C7 H7 120.1
C6 C7 H7 120.1
C9 C8 C7 121.2(4)
C9 C8 H8 119.4
C7 C8 H8 119.4
C10 C9 C8 121.8(4)
C10 C9 H9 119.1
C8 C9 H9 119.1
C9 C10 C11 123.4(4)
C9 C10 C16 118.0(4)
C11 C10 C16 118.5(4)
C12 C11 C10 121.8(4)
C12 C11 H11 119.1
C10 C11 H11 119.1
C11 C12 C13 122.0(4)
C11 C12 H12 119.0
C13 C12 H12 119.0
C14 C13 C15 120.0(4)
C14 C13 C12 122.3(4)
C15 C13 C12 117.7(4)
C1 C14 C13 119.9(4)
C1 C14 H14 120.1
C13 C14 H14 120.1
C13 C15 C16 121.8(4)
C13 C15 C3 120.0(4)
C16 C15 C3 118.2(4)
C6 C16 C15 122.1(4)
C6 C16 C10 119.7(4)
C15 C16 C10 118.2(4)
C22 N1 C18 119.3(3)
C23 N2 C19 119.9(3)
C18 C17 H17A 109.5
C18 C17 H17B 109.5
H17A C17 H17B 109.5
C18 C17 H17C 109.5
H17A C17 H17C 109.5
H17B C17 H17C 109.5
N1 C18 C19 120.3(3)
N1 C18 C17 117.7(3)
C19 C18 C17 122.0(3)
N2 C19 C18 119.9(3)
N2 C19 C20 117.5(3)
C18 C19 C20 122.6(3)
C19 C20 H20A 109.5
C19 C20 H20B 109.5
H20A C20 H20B 109.5
C19 C20 H20C 109.5
H20A C20 H20C 109.5
H20B C20 H20C 109.5
C22 C21 H21A 109.5
C22 C21 H21B 109.5
H21A C21 H21B 109.5
C22 C21 H21C 109.5
H21A C21 H21C 109.5
H21B C21 H21C 109.5
N1 C22 C23 120.5(3)
N1 C22 C21 117.1(3)
C23 C22 C21 122.5(3)
N2 C23 C22 120.1(3)
N2 C23 C24 117.5(3)
C22 C23 C24 122.4(3)
C23 C24 H24A 109.5
C23 C24 H24B 109.5
H24A C24 H24B 109.5
C23 C24 H24C 109.5
H24A C24 H24C 109.5
H24B C24 H24C 109.5
C56 O1 H1 109.5
C60 O2 H2 109.8
C60 C55 C56 121.4(3)
C60 C55 Cl1 119.4(2)
C56 C55 Cl1 119.3(2)
O1 C56 C57 124.5(3)
O1 C56 C55 116.5(3)
C57 C56 C55 119.0(3)
C58 C57 C56 119.6(3)
C58 C57 H57 120.2
C56 C57 H57 120.2
C57 C58 C59 121.3(4)
C57 C58 H58 119.4
C59 C58 H58 119.4
C60 C59 C58 119.9(3)
C60 C59 H59 120.0
C58 C59 H59 120.0
O2 C60 C59 123.6(3)
O2 C60 C55 117.6(3)
C59 C60 C55 118.8(3)

loop_
_geom_bond_atom_site_label_1
_geom_bond_atom_site_label_2
_geom_bond_distance
C1 C14 1.381(7)
C1 C2 1.411(7)
C1 H61 0.9300
C2 C3 1.381(6)
C2 H62 0.9300
C3 C4 1.437(6)
C3 C15 1.444(5)
C4 C5 1.349(6)
C4 H64 0.9300
C5 C6 1.442(6)
C5 H5 0.9300
C6 C16 1.411(5)
C6 C7 1.409(6)
C7 C8 1.375(7)
C7 H7 0.9300
C8 C9 1.378(6)
C8 H8 0.9300
C9 C10 1.377(5)
C9 H9 0.9300
C10 C11 1.420(6)
C10 C16 1.443(5)
C11 C12 1.349(6)
C11 H11 0.9300
C12 C13 1.430(6)
C12 H12 0.9300
C13 C14 1.397(6)
C13 C15 1.405(5)
C14 H14 0.9300
C15 C16 1.430(5)
N1 C22 1.339(4)
N1 C18 1.351(4)
N2 C23 1.342(4)
N2 C19 1.340(4)
C17 C18 1.507(5)
C17 H17A 0.9600
C17 H17B 0.9600
C17 H17C 0.9600
C18 C19 1.394(5)
C19 C20 1.504(5)
C20 H20A 0.9600
C20 H20B 0.9600
C20 H20C 0.9600
C21 C22 1.499(5)
C21 H21A 0.9600
C21 H21B 0.9600
C21 H21C 0.9600
C22 C23 1.393(5)
C23 C24 1.504(5)
C24 H24A 0.9600
C24 H24B 0.9600
C24 H24C 0.9600
Cl1 C55 1.737(3)
O1 C56 1.361(4)
O1 H1 0.8158
O2 C60 1.348(4)
O2 H2 0.8188
C55 C60 1.386(4)
C55 C56 1.398(4)
C56 C57 1.384(5)
C57 C58 1.379(5)
C57 H57 0.9300
C58 C59 1.383(5)
C58 H58 0.9300
C59 C60 1.386(5)
C59 H59 0.9300

loop_
_geom_torsion_atom_site_label_1
_geom_torsion_atom_site_label_2
_geom_torsion_atom_site_label_3
_geom_torsion_atom_site_label_4
_geom_torsion
C14 C1 C2 C3 -1.0(7)
C1 C2 C3 C4 -179.2(4)
C1 C2 C3 C15 1.1(6)
C2 C3 C4 C5 179.4(4)
C15 C3 C4 C5 -0.9(6)
C3 C4 C5 C6 1.8(6)
C4 C5 C6 C16 -1.9(6)
C4 C5 C6 C7 177.0(4)
C16 C6 C7 C8 -1.4(6)
C5 C6 C7 C8 179.7(4)
C6 C7 C8 C9 0.3(7)
C7 C8 C9 C10 0.5(7)
C8 C9 C10 C11 179.0(4)
C8 C9 C10 C16 0.0(6)
C9 C10 C11 C12 -178.1(4)
C16 C10 C11 C12 0.9(6)
C10 C11 C12 C13 -0.9(6)
C11 C12 C13 C14 -179.0(4)
C11 C12 C13 C15 0.6(6)
C2 C1 C14 C13 0.1(7)
C15 C13 C14 C1 0.5(6)
C12 C13 C14 C1 -179.9(4)
C14 C13 C15 C16 179.3(3)
C12 C13 C15 C16 -0.3(5)
C14 C13 C15 C3 -0.4(5)
C12 C13 C15 C3 -179.9(3)
C2 C3 C15 C13 -0.5(5)
C4 C3 C15 C13 179.8(3)
C2 C3 C15 C16 179.9(3)
C4 C3 C15 C16 0.2(5)
C7 C6 C16 C15 -177.7(3)
C5 C6 C16 C15 1.2(5)
C7 C6 C16 C10 1.9(5)
C5 C6 C16 C10 -179.1(3)
C13 C15 C16 C6 179.9(3)
C3 C15 C16 C6 -0.4(5)
C13 C15 C16 C10 0.3(5)
C3 C15 C16 C10 180.0(3)
C9 C10 C16 C6 -1.2(5)
C11 C10 C16 C6 179.8(3)
C9 C10 C16 C15 178.4(3)
C11 C10 C16 C15 -0.6(5)
C22 N1 C18 C19 -0.2(5)
C22 N1 C18 C17 179.5(3)
C23 N2 C19 C18 -0.9(5)
C23 N2 C19 C20 179.3(3)
N1 C18 C19 N2 0.5(5)
C17 C18 C19 N2 -179.1(3)
N1 C18 C19 C20 -179.7(3)
C17 C18 C19 C20 0.7(5)
C18 N1 C22 C23 0.2(5)
C18 N1 C22 C21 -179.2(3)
C19 N2 C23 C22 0.9(5)
C19 N2 C23 C24 -178.5(3)
N1 C22 C23 N2 -0.5(5)
C21 C22 C23 N2 178.8(3)
N1 C22 C23 C24 178.8(3)
C21 C22 C23 C24 -1.9(6)
C60 C55 C56 O1 -179.7(3)
Cl1 C55 C56 O1 0.3(4)
C60 C55 C56 C57 0.5(5)
Cl1 C55 C56 C57 -179.4(2)
O1 C56 C57 C58 -179.4(3)
C55 C56 C57 C58 0.4(5)
C56 C57 C58 C59 -1.2(6)
C57 C58 C59 C60 1.1(6)
C58 C59 C60 O2 179.9(3)
C58 C59 C60 C55 -0.2(5)
C56 C55 C60 O2 179.3(3)
Cl1 C55 C60 O2 -0.7(4)
C56 C55 C60 C59 -0.6(5)
Cl1 C55 C60 C59 179.3(2)
